data_7111069
loop_
_publ_author_name
'Hardman, Ned J.'
'Eichler, Barrett E.'
'Power, Philip P.'

_publ_section_title
;
 Synthesis and characterization of the monomer Ga{(NDippCMe)2CH} (Dipp =
 C6H3Pri2-2,6): a low valent gallium(i) carbene analogue
;
_journal_issue 20
_journal_name_full 'Chemical Communications'
_journal_page_first 1991
_journal_paper_doi 10.1039/b005686n
_journal_year 2000
_chemical_formula_sum 'C29 H41 Ga N2'
_chemical_formula_weight 487.36
_chemical_melting_point 202
_chemical_name_common NacNacGa
_chemical_name_systematic
; 
 ? 
;
_space_group_IT_number 14
_symmetry_cell_setting monoclinic
_symmetry_space_group_name_Hall '-P 2yn'
_symmetry_space_group_name_H-M 'P 1 21/n 1'
_atom_sites_solution_hydrogens geom
_atom_sites_solution_primary direct
_atom_sites_solution_secondary difmap
_audit_creation_method SHELXL-97
_cell_angle_alpha 90.00
_cell_angle_beta 105.0990(10)
_cell_angle_gamma 90.00
_cell_formula_units_Z 4
_cell_length_a 12.5670(4)
_cell_length_b 15.9025(6)
_cell_length_c 13.9390(5)
_cell_measurement_reflns_used 6568
_cell_measurement_temperature 91(2)
_cell_measurement_theta_max 30.25
_cell_measurement_theta_min 2.33
_cell_volume 2689.49(16)
_computing_cell_refinement 'Bruker SMART'
_computing_data_collection 'Bruker SMART'
_computing_data_reduction 'Bruker SHELXTL v. 5.10'
_computing_molecular_graphics 'XP, Bruker SHELXTL v. 5.10'
_computing_publication_material 'XCIF, Bruker SHELXTL v. 5.10'
_computing_structure_refinement 'XL, Bruker SHELXTL v. 5.10'
_computing_structure_solution 'XS, Bruker SHELXTL v. 5.10'
_diffrn_ambient_temperature 91(2)
_diffrn_measured_fraction_theta_full 0.959
_diffrn_measured_fraction_theta_max 0.959
_diffrn_measurement_device_type 'Bruker SMART 1000'
_diffrn_measurement_method /w
_diffrn_radiation_monochromator graphite
_diffrn_radiation_source 'normal-focus sealed tube'
_diffrn_radiation_type MoK\a
_diffrn_radiation_wavelength 0.71073
_diffrn_reflns_av_R_equivalents 0.0555
_diffrn_reflns_av_sigmaI/netI 0.0463
_diffrn_reflns_limit_h_max 17
_diffrn_reflns_limit_h_min -17
_diffrn_reflns_limit_k_max 23
_diffrn_reflns_limit_k_min 0
_diffrn_reflns_limit_l_max 20
_diffrn_reflns_limit_l_min 0
_diffrn_reflns_number 37440
_diffrn_reflns_theta_full 31.48
_diffrn_reflns_theta_max 31.48
_diffrn_reflns_theta_min 1.95
_diffrn_standards_decay_% <0.01
_diffrn_standards_number '50 frames remeasured'
_exptl_absorpt_coefficient_mu 1.041
_exptl_absorpt_correction_T_max 0.8853
_exptl_absorpt_correction_T_min 0.8348
_exptl_absorpt_correction_type empirical
_exptl_absorpt_process_details
;SADABS: an empirical absorption program by G. M. Sheldrick
using the method described by Blessing, R. H.; Acta Cryst.
A51, 1995, 33.
;
_exptl_crystal_colour colorless
_exptl_crystal_density_diffrn 1.204
_exptl_crystal_density_method 'not measured'
_exptl_crystal_description parallelepiped
_exptl_crystal_F_000 1040
_exptl_crystal_size_max 0.18
_exptl_crystal_size_mid 0.14
_exptl_crystal_size_min 0.12
_refine_diff_density_max 0.454
_refine_diff_density_min -0.303
_refine_diff_density_rms 0.072
_refine_ls_extinction_method none
_refine_ls_goodness_of_fit_ref 0.942
_refine_ls_hydrogen_treatment constr
_refine_ls_matrix_type full
_refine_ls_number_parameters 299
_refine_ls_number_reflns 8573
_refine_ls_number_restraints 0
_refine_ls_restrained_S_all 0.942
_refine_ls_R_factor_all 0.0656
_refine_ls_R_factor_gt 0.0375
_refine_ls_shift/su_max 0.007
_refine_ls_shift/su_mean 0.000
_refine_ls_structure_factor_coef Fsqd
_refine_ls_weighting_details 'calc w=1/[\s^2^(Fo^2^)+(0.0527P)^2^+1.1363P] where P=(Fo^2^+2Fc^2^)/3'
_refine_ls_weighting_scheme calc
_refine_ls_wR_factor_gt 0.0874
_refine_ls_wR_factor_ref 0.1010
_reflns_number_gt 6190
_reflns_number_total 8573
_reflns_threshold_expression >2sigma(I)
_cod_data_source_file b005686nsup1.cif
_cod_data_source_block nh04
_cod_original_sg_symbol_H-M P2(1)/n
_cod_database_code 7111069

loop_
_symmetry_equiv_pos_as_xyz
'x, y, z'
'-x+1/2, y+1/2, -z+1/2'
'-x, -y, -z'
'x-1/2, -y-1/2, z-1/2'

loop_
_atom_site_label
_atom_site_type_symbol
_atom_site_fract_x
_atom_site_fract_y
_atom_site_fract_z
_atom_site_U_iso_or_equiv
_atom_site_adp_type
_atom_site_occupancy
_atom_site_symmetry_multiplicity
_atom_site_calc_flag
_atom_site_refinement_flags
Ga1 Ga 0.147875(16) 0.588857(12) 0.756124(13) 0.01715(6) Uani 1 1 d .
N1 N 0.19767(11) 0.67889(9) 0.67159(9) 0.0137(3) Uani 1 1 d .
C1 C 0.20960(13) 0.76165(11) 0.68743(12) 0.0151(3) Uani 1 1 d .
N2 N 0.13126(11) 0.68368(9) 0.85144(9) 0.0136(3) Uani 1 1 d .
C2 C 0.18583(14) 0.80239(10) 0.76834(12) 0.0155(3) Uani 1 1 d .
H2A H 0.1964 0.8616 0.7716 0.019 Uiso 1 1 calc R
C3 C 0.14823(13) 0.76632(10) 0.84517(11) 0.0140(3) Uani 1 1 d .
C4 C 0.25072(16) 0.81507(11) 0.61556(13) 0.0213(4) Uani 1 1 d .
H4A H 0.3185 0.7905 0.6055 0.032 Uiso 1 1 calc R
H4B H 0.2659 0.8720 0.6425 0.032 Uiso 1 1 calc R
H4C H 0.1946 0.8175 0.5519 0.032 Uiso 1 1 calc R
C5 C 0.12647(15) 0.82472(11) 0.92351(12) 0.0186(3) Uani 1 1 d .
H5A H 0.1674 0.8052 0.9895 0.028 Uiso 1 1 calc R
H5B H 0.0474 0.8251 0.9194 0.028 Uiso 1 1 calc R
H5C H 0.1504 0.8817 0.9124 0.028 Uiso 1 1 calc R
C6 C 0.22163(13) 0.64217(10) 0.58467(11) 0.0138(3) Uani 1 1 d .
C7 C 0.32688(14) 0.60828(10) 0.59186(12) 0.0154(3) Uani 1 1 d .
C8 C 0.34342(14) 0.56284(11) 0.51109(12) 0.0177(3) Uani 1 1 d .
H8A H 0.4137 0.5390 0.5150 0.021 Uiso 1 1 calc R
C9 C 0.25892(15) 0.55198(11) 0.42520(12) 0.0186(3) Uani 1 1 d .
H9A H 0.2710 0.5196 0.3717 0.022 Uiso 1 1 calc R
C10 C 0.15695(14) 0.58846(11) 0.41775(12) 0.0176(3) Uani 1 1 d .
H10A H 0.1001 0.5821 0.3581 0.021 Uiso 1 1 calc R
C11 C 0.13638(14) 0.63455(11) 0.49673(12) 0.0156(3) Uani 1 1 d .
C12 C 0.02429(14) 0.67512(12) 0.48589(12) 0.0189(3) Uani 1 1 d .
H12A H 0.0308 0.7138 0.5437 0.023 Uiso 1 1 calc R
C13 C -0.06375(16) 0.60934(13) 0.48954(16) 0.0287(4) Uani 1 1 d .
H13A H -0.0407 0.5774 0.5516 0.043 Uiso 1 1 calc R
H13B H -0.0730 0.5709 0.4330 0.043 Uiso 1 1 calc R
H13C H -0.1339 0.6376 0.4864 0.043 Uiso 1 1 calc R
C14 C -0.01134(16) 0.72820(14) 0.39097(14) 0.0280(4) Uani 1 1 d .
H14A H 0.0446 0.7711 0.3911 0.042 Uiso 1 1 calc R
H14B H -0.0819 0.7555 0.3884 0.042 Uiso 1 1 calc R
H14C H -0.0195 0.6918 0.3328 0.042 Uiso 1 1 calc R
C15 C 0.42220(14) 0.62097(12) 0.68372(12) 0.0186(3) Uani 1 1 d .
H15A H 0.3977 0.6622 0.7278 0.022 Uiso 1 1 calc R
C16 C 0.45239(19) 0.53941(14) 0.74210(16) 0.0352(5) Uani 1 1 d .
H16A H 0.3873 0.5172 0.7599 0.053 Uiso 1 1 calc R
H16B H 0.5108 0.5505 0.8027 0.053 Uiso 1 1 calc R
H16C H 0.4784 0.4981 0.7012 0.053 Uiso 1 1 calc R
C17 C 0.52338(16) 0.65814(14) 0.65716(15) 0.0283(4) Uani 1 1 d .
H17A H 0.5027 0.7105 0.6199 0.042 Uiso 1 1 calc R
H17B H 0.5513 0.6179 0.6164 0.042 Uiso 1 1 calc R
H17C H 0.5809 0.6698 0.7182 0.042 Uiso 1 1 calc R
C18 C 0.09295(13) 0.65329(10) 0.93402(11) 0.0136(3) Uani 1 1 d .
C19 C 0.17115(14) 0.62700(10) 1.02120(12) 0.0159(3) Uani 1 1 d .
C20 C 0.13188(15) 0.59472(11) 1.09915(12) 0.0178(3) Uani 1 1 d .
H20A H 0.1829 0.5785 1.1594 0.021 Uiso 1 1 calc R
C21 C 0.01969(15) 0.58599(11) 1.08968(12) 0.0194(3) Uani 1 1 d .
H21A H -0.0055 0.5627 1.1426 0.023 Uiso 1 1 calc R
C22 C -0.05566(15) 0.61125(11) 1.00296(12) 0.0172(3) Uani 1 1 d .
H22A H -0.1322 0.6040 0.9965 0.021 Uiso 1 1 calc R
C23 C -0.02061(14) 0.64725(10) 0.92467(12) 0.0154(3) Uani 1 1 d .
C24 C -0.10476(14) 0.67935(11) 0.83260(12) 0.0163(3) Uani 1 1 d .
H24A H -0.0653 0.7175 0.7964 0.020 Uiso 1 1 calc R
C25 C -0.19645(15) 0.73025(13) 0.85858(14) 0.0245(4) Uani 1 1 d .
H25A H -0.1639 0.7731 0.9080 0.037 Uiso 1 1 calc R
H25B H -0.2431 0.6927 0.8858 0.037 Uiso 1 1 calc R
H25C H -0.2412 0.7576 0.7985 0.037 Uiso 1 1 calc R
C26 C -0.15483(16) 0.60739(12) 0.76188(13) 0.0233(4) Uani 1 1 d .
H26A H -0.2043 0.6306 0.7014 0.035 Uiso 1 1 calc R
H26B H -0.1965 0.5700 0.7946 0.035 Uiso 1 1 calc R
H26C H -0.0957 0.5756 0.7444 0.035 Uiso 1 1 calc R
C27 C 0.29429(14) 0.63056(12) 1.03025(13) 0.0202(3) Uani 1 1 d .
H27A H 0.3057 0.6675 0.9757 0.024 Uiso 1 1 calc R
C28 C 0.33770(17) 0.54325(14) 1.01515(16) 0.0326(5) Uani 1 1 d .
H28A H 0.2985 0.5219 0.9495 0.049 Uiso 1 1 calc R
H28B H 0.3258 0.5051 1.0666 0.049 Uiso 1 1 calc R
H28C H 0.4167 0.5467 1.0196 0.049 Uiso 1 1 calc R
C29 C 0.35995(17) 0.66816(14) 1.12894(15) 0.0298(4) Uani 1 1 d .
H29A H 0.4377 0.6729 1.1288 0.045 Uiso 1 1 calc R
H29B H 0.3534 0.6316 1.1837 0.045 Uiso 1 1 calc R
H29C H 0.3309 0.7241 1.1375 0.045 Uiso 1 1 calc R

loop_
_atom_site_aniso_label
_atom_site_aniso_U_11
_atom_site_aniso_U_22
_atom_site_aniso_U_33
_atom_site_aniso_U_23
_atom_site_aniso_U_13
_atom_site_aniso_U_12
Ga1 0.02471(11) 0.01368(9) 0.01519(9) -0.00061(7) 0.00900(7) -0.00129(7)
N1 0.0151(6) 0.0151(6) 0.0108(6) -0.0001(5) 0.0034(5) 0.0006(5)
C1 0.0139(7) 0.0174(8) 0.0139(7) 0.0017(6) 0.0037(6) 0.0003(6)
N2 0.0151(6) 0.0151(6) 0.0111(6) 0.0002(5) 0.0042(5) -0.0001(5)
C2 0.0174(8) 0.0137(7) 0.0164(7) 0.0009(6) 0.0062(6) -0.0001(6)
C3 0.0130(7) 0.0153(7) 0.0131(7) -0.0011(6) 0.0022(5) 0.0000(6)
C4 0.0287(10) 0.0190(8) 0.0201(8) 0.0010(7) 0.0135(7) -0.0027(7)
C5 0.0230(9) 0.0163(8) 0.0184(8) -0.0027(6) 0.0089(6) -0.0006(6)
C6 0.0167(8) 0.0133(7) 0.0119(7) 0.0006(5) 0.0049(6) -0.0015(6)
C7 0.0152(7) 0.0159(8) 0.0146(7) 0.0004(6) 0.0033(6) -0.0007(6)
C8 0.0166(8) 0.0180(8) 0.0190(8) -0.0014(6) 0.0057(6) 0.0032(6)
C9 0.0232(9) 0.0176(8) 0.0161(7) -0.0043(6) 0.0072(6) -0.0007(7)
C10 0.0185(8) 0.0204(8) 0.0128(7) -0.0008(6) 0.0023(6) -0.0009(6)
C11 0.0159(8) 0.0180(8) 0.0135(7) 0.0012(6) 0.0046(6) -0.0010(6)
C12 0.0154(8) 0.0250(9) 0.0159(7) 0.0017(6) 0.0031(6) 0.0012(6)
C13 0.0166(9) 0.0334(11) 0.0367(11) 0.0049(8) 0.0083(8) -0.0008(7)
C14 0.0230(9) 0.0359(11) 0.0248(9) 0.0105(8) 0.0056(7) 0.0084(8)
C15 0.0151(8) 0.0230(8) 0.0163(7) -0.0016(6) 0.0018(6) 0.0010(6)
C16 0.0361(12) 0.0332(12) 0.0278(10) 0.0085(9) -0.0069(8) 0.0018(9)
C17 0.0184(9) 0.0385(11) 0.0278(9) -0.0054(8) 0.0056(7) -0.0052(8)
C18 0.0174(8) 0.0132(7) 0.0108(7) -0.0009(5) 0.0048(6) -0.0005(6)
C19 0.0177(8) 0.0150(8) 0.0148(7) -0.0005(6) 0.0038(6) -0.0002(6)
C20 0.0233(8) 0.0164(8) 0.0127(7) 0.0018(6) 0.0030(6) -0.0002(6)
C21 0.0280(9) 0.0170(8) 0.0163(7) -0.0002(6) 0.0113(7) -0.0017(7)
C22 0.0198(8) 0.0168(8) 0.0174(7) -0.0022(6) 0.0089(6) -0.0009(6)
C23 0.0177(8) 0.0144(7) 0.0144(7) -0.0015(6) 0.0045(6) 0.0011(6)
C24 0.0161(8) 0.0171(8) 0.0160(7) -0.0001(6) 0.0050(6) 0.0011(6)
C25 0.0197(9) 0.0276(10) 0.0242(9) -0.0039(7) 0.0024(7) 0.0070(7)
C26 0.0254(9) 0.0228(9) 0.0185(8) -0.0034(6) 0.0001(7) 0.0015(7)
C27 0.0167(8) 0.0259(9) 0.0162(7) 0.0031(7) 0.0010(6) 0.0006(7)
C28 0.0244(10) 0.0373(12) 0.0342(11) -0.0059(9) 0.0042(8) 0.0074(9)
C29 0.0234(10) 0.0352(11) 0.0271(10) -0.0042(8) 0.0000(8) -0.0044(8)

loop_
_atom_type_symbol
_atom_type_description
_atom_type_scat_dispersion_real
_atom_type_scat_dispersion_imag
_atom_type_scat_source
C C 0.0033 0.0016 'International Tables Vol C Tables 4.2.6.8 and 6.1.1.4'
H H 0.0000 0.0000 'International Tables Vol C Tables 4.2.6.8 and 6.1.1.4'
N N 0.0061 0.0033 'International Tables Vol C Tables 4.2.6.8 and 6.1.1.4'
Ga Ga 0.2307 1.6083 'International Tables Vol C Tables 4.2.6.8 and 6.1.1.4'

loop_
_geom_angle_atom_site_label_1
_geom_angle_atom_site_label_2
_geom_angle_atom_site_label_3
_geom_angle
N1 Ga1 N2 87.53(5)
C1 N1 C6 119.83(13)
C1 N1 Ga1 129.04(11)
C6 N1 Ga1 111.13(10)
N1 C1 C2 123.44(15)
N1 C1 C4 119.30(14)
C2 C1 C4 117.26(15)
C3 N2 C18 118.26(13)
C3 N2 Ga1 129.31(11)
C18 N2 Ga1 112.41(10)
C1 C2 C3 127.74(16)
N2 C3 C2 122.91(14)
N2 C3 C5 119.63(14)
C2 C3 C5 117.45(15)
C11 C6 C7 121.13(15)
C11 C6 N1 119.16(14)
C7 C6 N1 119.48(14)
C8 C7 C6 118.33(15)
C8 C7 C15 119.77(15)
C6 C7 C15 121.89(14)
C9 C8 C7 121.19(16)
C10 C9 C8 119.81(15)
C9 C10 C11 121.08(15)
C10 C11 C6 118.35(15)
C10 C11 C12 119.96(15)
C6 C11 C12 121.68(15)
C11 C12 C13 111.41(15)
C11 C12 C14 111.95(14)
C13 C12 C14 110.67(16)
C7 C15 C16 111.59(16)
C7 C15 C17 111.64(14)
C16 C15 C17 110.49(16)
C23 C18 C19 121.53(14)
C23 C18 N2 119.48(14)
C19 C18 N2 118.94(14)
C20 C19 C18 117.93(15)
C20 C19 C27 120.34(15)
C18 C19 C27 121.69(14)
C21 C20 C19 121.10(15)
C22 C21 C20 119.99(15)
C21 C22 C23 121.03(16)
C22 C23 C18 118.32(15)
C22 C23 C24 120.21(15)
C18 C23 C24 121.47(14)
C23 C24 C25 112.29(14)
C23 C24 C26 111.72(14)
C25 C24 C26 109.83(15)
C19 C27 C29 112.84(15)
C19 C27 C28 110.33(16)
C29 C27 C28 110.56(16)

loop_
_geom_bond_atom_site_label_1
_geom_bond_atom_site_label_2
_geom_bond_distance
Ga1 N1 2.0528(14)
Ga1 N2 2.0560(13)
N1 C1 1.337(2)
N1 C6 1.446(2)
C1 C2 1.399(2)
C1 C4 1.504(2)
N2 C3 1.338(2)
N2 C18 1.4418(19)
C2 C3 1.401(2)
C3 C5 1.512(2)
C6 C11 1.407(2)
C6 C7 1.407(2)
C7 C8 1.398(2)
C7 C15 1.522(2)
C8 C9 1.389(2)
C9 C10 1.386(2)
C10 C11 1.401(2)
C11 C12 1.521(2)
C12 C13 1.533(3)
C12 C14 1.534(2)
C15 C16 1.526(3)
C15 C17 1.532(3)
C18 C23 1.402(2)
C18 C19 1.413(2)
C19 C20 1.403(2)
C19 C27 1.520(2)
C20 C21 1.388(3)
C21 C22 1.387(2)
C22 C23 1.401(2)
C23 C24 1.523(2)
C24 C25 1.527(2)
C24 C26 1.534(2)
C27 C29 1.530(3)
C27 C28 1.526(3)
